data_2234295
loop_
_publ_author_name
'Werner, Julia'
'Boeckmann, Jan'
'Jess, Inke'
'N\"ather, Christian'

_publ_section_title
;
 Bis(3-acetylpyridine-\k<i>N</i>)bis(methanol-\k<i>O</i>)bis(thiocyanato-\k<i>N</i>)nickel(II)
;
_journal_coeditor_code JJ2122
_journal_issue 4
_journal_name_full 'Acta Crystallographica Section E'
_journal_page_first m441
_journal_page_last m442
_journal_paper_doi 10.1107/S1600536812008860
_journal_volume 68
_journal_year 2012
_chemical_formula_iupac '[Ni (N C S)2 (C7 H7 N O) (C H4 O)2]'
_chemical_formula_moiety 'C18 H22 N4 Ni O4 S2'
_chemical_formula_sum 'C18 H22 N4 Ni O4 S2'
_chemical_formula_weight 481.23
_chemical_name_systematic
;
Bis(3-acetylpyridine-\k<i>N</i>)bis(methanol-
\k<i>O</i>)bis(thiocyanato-\k<i>N</i>)nickel(II)
;
_space_group_IT_number 14
_symmetry_cell_setting monoclinic
_symmetry_space_group_name_Hall '-P 2ybc'
_symmetry_space_group_name_H-M 'P 1 21/c 1'
_atom_sites_solution_hydrogens geom
_atom_sites_solution_primary direct
_atom_sites_solution_secondary difmap
_audit_creation_method SHELXL-97
_cell_angle_alpha 90.00
_cell_angle_beta 96.782(10)
_cell_angle_gamma 90.00
_cell_formula_units_Z 2
_cell_length_a 7.7088(7)
_cell_length_b 14.6893(9)
_cell_length_c 9.6887(8)
_cell_measurement_reflns_used 9642
_cell_measurement_temperature 180(2)
_cell_measurement_theta_max 28.03
_cell_measurement_theta_min 2.53
_cell_volume 1089.44(15)
_computing_cell_refinement '<i>X-AREA</i> (Stoe & Cie, 2008)'
_computing_data_collection '<i>X-AREA</i> (Stoe & Cie, 2008)'
_computing_data_reduction '<i>XRED32</i> (Stoe & Cie, 2008)'
_computing_molecular_graphics 'XP in SHELXTL (Sheldrick, 2008)'
_computing_publication_material 'publCIF (Westrip, 2010)'
_computing_structure_refinement 'SHELXL97 (Sheldrick, 2008)'
_computing_structure_solution 'SHELXS97 (Sheldrick, 2008)'
_diffrn_ambient_temperature 180(2)
_diffrn_measured_fraction_theta_full 0.968
_diffrn_measured_fraction_theta_max 0.968
_diffrn_measurement_device_type 'Stoe IPDS-1'
_diffrn_measurement_method '\f scans'
_diffrn_radiation_monochromator graphite
_diffrn_radiation_source 'fine-focus sealed tube'
_diffrn_radiation_type MoK\a
_diffrn_radiation_wavelength 0.71073
_diffrn_reflns_av_R_equivalents 0.0603
_diffrn_reflns_av_sigmaI/netI 0.0418
_diffrn_reflns_limit_h_max 10
_diffrn_reflns_limit_h_min -10
_diffrn_reflns_limit_k_max 18
_diffrn_reflns_limit_k_min -19
_diffrn_reflns_limit_l_max 12
_diffrn_reflns_limit_l_min -12
_diffrn_reflns_number 9642
_diffrn_reflns_theta_full 28.03
_diffrn_reflns_theta_max 28.03
_diffrn_reflns_theta_min 2.53
_diffrn_standards_decay_% 0
_diffrn_standards_interval_time 0
_diffrn_standards_number 0
_exptl_absorpt_coefficient_mu 1.113
_exptl_absorpt_correction_T_max 0.881
_exptl_absorpt_correction_T_min 0.826
_exptl_absorpt_correction_type numerical
_exptl_absorpt_process_details '(X-SHAPE and X-RED32; Stoe & Cie, 2008)'
_exptl_crystal_colour blue
_exptl_crystal_density_diffrn 1.467
_exptl_crystal_density_method 'not measured'
_exptl_crystal_description block
_exptl_crystal_F_000 500
_exptl_crystal_size_max 0.19
_exptl_crystal_size_mid 0.14
_exptl_crystal_size_min 0.11
_refine_diff_density_max 0.411
_refine_diff_density_min -0.655
_refine_ls_extinction_coef 0.028(3)
_refine_ls_extinction_expression Fc^*^=kFc[1+0.001xFc^2^\l^3^/sin(2\q)]^-1/4^
_refine_ls_extinction_method 'SHELXL97 (Sheldrick, 2008)'
_refine_ls_goodness_of_fit_ref 0.989
_refine_ls_hydrogen_treatment constr
_refine_ls_matrix_type full
_refine_ls_number_parameters 134
_refine_ls_number_reflns 2555
_refine_ls_number_restraints 0
_refine_ls_restrained_S_all 0.989
_refine_ls_R_factor_all 0.0523
_refine_ls_R_factor_gt 0.0390
_refine_ls_shift/su_max 0.000
_refine_ls_shift/su_mean 0.000
_refine_ls_structure_factor_coef Fsqd
_refine_ls_weighting_details 'calc w=1/[\s^2^(Fo^2^)+(0.0688P)^2^+0.0000P] where P=(Fo^2^+2Fc^2^)/3'
_refine_ls_weighting_scheme calc
_refine_ls_wR_factor_gt 0.0947
_refine_ls_wR_factor_ref 0.1011
_reflns_number_gt 2041
_reflns_number_total 2555
_reflns_threshold_expression I>2sigma(I)
_cod_data_source_file jj2122.cif
_cod_data_source_block I
_cod_original_sg_symbol_H-M 'P 21/c'
_cod_database_code 2234295
_cod_database_fobs_code 2234295

loop_
_symmetry_equiv_pos_as_xyz
'x, y, z'
'-x, y+1/2, -z+1/2'
'-x, -y, -z'
'x, -y-1/2, z-1/2'

loop_
_atom_site_type_symbol
_atom_site_label
_atom_site_fract_x
_atom_site_fract_y
_atom_site_fract_z
_atom_site_U_iso_or_equiv
_atom_site_adp_type
_atom_site_calc_flag
_atom_site_refinement_flags
_atom_site_occupancy
_atom_site_symmetry_multiplicity
Ni Ni1 0.5000 0.5000 0.5000 0.01655(14) Uani d S 1 2
N N1 0.6742(2) 0.59365(12) 0.5873(2) 0.0254(4) Uani d . 1 1
C C1 0.7710(3) 0.62982(13) 0.6700(2) 0.0205(4) Uani d . 1 1
S S1 0.90677(8) 0.68081(4) 0.78668(7) 0.03342(18) Uani d . 1 1
N N11 0.6038(2) 0.51317(11) 0.30841(19) 0.0195(4) Uani d . 1 1
O O11 0.6251(2) 0.28548(11) 0.0710(2) 0.0333(4) Uani d . 1 1
C C11 0.6169(3) 0.43931(14) 0.2295(2) 0.0203(4) Uani d . 1 1
H H11 0.5778 0.3827 0.2619 0.024 Uiso calc R 1 1
C C12 0.6841(3) 0.44086(14) 0.1032(2) 0.0199(4) Uani d . 1 1
C C13 0.7383(3) 0.52410(16) 0.0541(2) 0.0248(5) Uani d . 1 1
H H13 0.7830 0.5280 -0.0330 0.030 Uiso calc R 1 1
C C14 0.7256(3) 0.60105(15) 0.1351(3) 0.0265(5) Uani d . 1 1
H H14 0.7621 0.6586 0.1044 0.032 Uiso calc R 1 1
C C15 0.6593(3) 0.59317(14) 0.2609(2) 0.0228(4) Uani d . 1 1
H H15 0.6525 0.6462 0.3162 0.027 Uiso calc R 1 1
C C16 0.6908(3) 0.35298(15) 0.0263(2) 0.0249(5) Uani d . 1 1
C C17 0.7795(4) 0.3502(2) -0.1025(3) 0.0365(6) Uani d . 1 1
H H17A 0.7727 0.2884 -0.1408 0.055 Uiso calc R 1 1
H H17B 0.9023 0.3677 -0.0800 0.055 Uiso calc R 1 1
H H17C 0.7217 0.3927 -0.1711 0.055 Uiso calc R 1 1
O O21 0.3202(2) 0.60443(10) 0.44475(18) 0.0242(3) Uani d . 1 1
H H1O 0.3466 0.6599 0.4452 0.036 Uiso d R 1 1
C C21 0.1344(3) 0.59987(17) 0.4463(3) 0.0311(5) Uani d . 1 1
H H21A 0.0818 0.6583 0.4156 0.047 Uiso calc R 1 1
H H21B 0.1085 0.5868 0.5409 0.047 Uiso calc R 1 1
H H21C 0.0862 0.5515 0.3835 0.047 Uiso calc R 1 1

loop_
_atom_site_aniso_label
_atom_site_aniso_U_11
_atom_site_aniso_U_22
_atom_site_aniso_U_33
_atom_site_aniso_U_12
_atom_site_aniso_U_13
_atom_site_aniso_U_23
Ni1 0.0195(2) 0.01456(19) 0.0153(2) -0.00132(13) 0.00091(13) -0.00197(13)
N1 0.0268(9) 0.0240(9) 0.0251(11) -0.0070(7) 0.0017(8) -0.0042(7)
C1 0.0229(10) 0.0166(9) 0.0223(11) -0.0008(7) 0.0047(8) 0.0015(7)
S1 0.0345(3) 0.0316(3) 0.0306(3) -0.0083(2) -0.0113(2) -0.0015(2)
N11 0.0215(9) 0.0202(8) 0.0167(9) 0.0005(6) 0.0018(7) 0.0007(6)
O11 0.0400(10) 0.0245(8) 0.0364(10) 0.0004(7) 0.0085(8) -0.0078(7)
C11 0.0229(10) 0.0192(9) 0.0183(11) 0.0000(7) 0.0004(8) -0.0006(8)
C12 0.0190(9) 0.0224(10) 0.0176(10) 0.0017(7) -0.0003(7) -0.0003(8)
C13 0.0238(11) 0.0308(11) 0.0202(11) -0.0013(8) 0.0040(8) 0.0046(9)
C14 0.0285(11) 0.0226(10) 0.0285(12) -0.0024(8) 0.0035(9) 0.0050(9)
C15 0.0239(10) 0.0192(10) 0.0249(12) -0.0024(8) 0.0010(8) -0.0003(8)
C16 0.0244(10) 0.0274(11) 0.0218(11) 0.0039(8) -0.0013(8) -0.0046(8)
C17 0.0398(13) 0.0476(15) 0.0224(13) 0.0060(11) 0.0044(10) -0.0088(11)
O21 0.0221(7) 0.0184(7) 0.0318(9) 0.0034(5) 0.0019(6) 0.0038(6)
C21 0.0231(11) 0.0335(12) 0.0368(14) 0.0041(9) 0.0046(9) 0.0042(10)

loop_
_atom_type_symbol
_atom_type_description
_atom_type_scat_dispersion_real
_atom_type_scat_dispersion_imag
_atom_type_scat_source
C C 0.0033 0.0016 'International Tables Vol C Tables 4.2.6.8 and 6.1.1.4'
H H 0.0000 0.0000 'International Tables Vol C Tables 4.2.6.8 and 6.1.1.4'
N N 0.0061 0.0033 'International Tables Vol C Tables 4.2.6.8 and 6.1.1.4'
O O 0.0106 0.0060 'International Tables Vol C Tables 4.2.6.8 and 6.1.1.4'
S S 0.1246 0.1234 'International Tables Vol C Tables 4.2.6.8 and 6.1.1.4'
Ni Ni 0.3393 1.1124 'International Tables Vol C Tables 4.2.6.8 and 6.1.1.4'

loop_
_geom_angle_atom_site_label_1
_geom_angle_atom_site_label_2
_geom_angle_atom_site_label_3
_geom_angle_site_symmetry_1
_geom_angle_site_symmetry_3
_geom_angle
_geom_angle_publ_flag
N1 Ni1 N1 3_666 . 180.00(13) y
N1 Ni1 O21 3_666 3_666 89.75(7) y
N1 Ni1 O21 . 3_666 90.25(7) y
N1 Ni1 O21 3_666 . 90.25(7) y
N1 Ni1 O21 . . 89.75(7) y
O21 Ni1 O21 3_666 . 180.00(9) y
N1 Ni1 N11 3_666 . 89.80(7) y
N1 Ni1 N11 . . 90.20(7) y
O21 Ni1 N11 3_666 . 89.06(7) y
O21 Ni1 N11 . . 90.94(7) y
N1 Ni1 N11 3_666 3_666 90.20(7) y
N1 Ni1 N11 . 3_666 89.80(7) y
O21 Ni1 N11 3_666 3_666 90.94(7) y
O21 Ni1 N11 . 3_666 89.06(7) y
N11 Ni1 N11 . 3_666 180.0 y
C1 N1 Ni1 . . 159.66(19) ?
N1 C1 S1 . . 179.8(2) ?
C11 N11 C15 . . 117.6(2) ?
C11 N11 Ni1 . . 119.28(14) ?
C15 N11 Ni1 . . 123.16(15) ?
N11 C11 C12 . . 123.58(19) ?
N11 C11 H11 . . 118.2 ?
C12 C11 H11 . . 118.2 ?
C11 C12 C13 . . 118.3(2) ?
C11 C12 C16 . . 117.70(19) ?
C13 C12 C16 . . 124.0(2) ?
C14 C13 C12 . . 118.6(2) ?
C14 C13 H13 . . 120.7 ?
C12 C13 H13 . . 120.7 ?
C15 C14 C13 . . 119.3(2) ?
C15 C14 H14 . . 120.3 ?
C13 C14 H14 . . 120.3 ?
N11 C15 C14 . . 122.6(2) ?
N11 C15 H15 . . 118.7 ?
C14 C15 H15 . . 118.7 ?
O11 C16 C17 . . 121.8(2) ?
O11 C16 C12 . . 119.1(2) ?
C17 C16 C12 . . 119.1(2) ?
C16 C17 H17A . . 109.5 ?
C16 C17 H17B . . 109.5 ?
H17A C17 H17B . . 109.5 ?
C16 C17 H17C . . 109.5 ?
H17A C17 H17C . . 109.5 ?
H17B C17 H17C . . 109.5 ?
C21 O21 Ni1 . . 126.46(13) ?
C21 O21 H1O . . 106.7 ?
Ni1 O21 H1O . . 123.8 ?
O21 C21 H21A . . 109.5 ?
O21 C21 H21B . . 109.5 ?
H21A C21 H21B . . 109.5 ?
O21 C21 H21C . . 109.5 ?
H21A C21 H21C . . 109.5 ?
H21B C21 H21C . . 109.5 ?

loop_
_geom_bond_atom_site_label_1
_geom_bond_atom_site_label_2
_geom_bond_site_symmetry_2
_geom_bond_distance
_geom_bond_publ_flag
Ni1 N1 3_666 2.0357(18) y
Ni1 N1 . 2.0357(18) y
Ni1 O21 3_666 2.0943(14) y
Ni1 O21 . 2.0943(14) y
Ni1 N11 . 2.1154(19) y
Ni1 N11 3_666 2.1154(19) y
N1 C1 . 1.157(3) ?
C1 S1 . 1.629(2) ?
N11 C11 . 1.338(3) ?
N11 C15 . 1.350(3) ?
O11 C16 . 1.216(3) ?
C11 C12 . 1.384(3) ?
C11 H11 . 0.9500 ?
C12 C13 . 1.394(3) ?
C12 C16 . 1.494(3) ?
C13 C14 . 1.386(3) ?
C13 H13 . 0.9500 ?
C14 C15 . 1.380(3) ?
C14 H14 . 0.9500 ?
C15 H15 . 0.9500 ?
C16 C17 . 1.493(4) ?
C17 H17A . 0.9800 ?
C17 H17B . 0.9800 ?
C17 H17C . 0.9800 ?
O21 C21 . 1.435(3) ?
O21 H1O . 0.8399 ?
C21 H21A . 0.9800 ?
C21 H21B . 0.9800 ?
C21 H21C . 0.9800 ?

loop_
_geom_hbond_atom_site_label_D
_geom_hbond_atom_site_label_H
_geom_hbond_atom_site_label_A
_geom_hbond_site_symmetry_A
_geom_hbond_distance_DH
_geom_hbond_distance_HA
_geom_hbond_distance_DA
_geom_hbond_angle_DHA
O21 H1O O11 2_655 0.84 1.87 2.700(2) 171.6
